data_7152233
loop_
_publ_author_name
'Hu, Jian-Yong'
'Ni, Xin-Long'
'Feng, Xing'
'Era, Masanao'
'Elsegood, Mark R. J.'
'Teat, Simon J.'
'Yamato, Takehiko'

_publ_section_title
;
 Highly emissive hand-shaped \p-conjugated alkynylpyrenes: Synthesis,
 structures, and photophysical properties.
;
_journal_issue 11
_journal_name_full 'Organic &amp; biomolecular chemistry'
_journal_page_first 2255
_journal_page_last 2262
_journal_paper_doi 10.1039/c2ob06865f
_journal_volume 10
_journal_year 2012
_chemical_formula_moiety 'C65.07 H48.13 Cl0.14 O5'
_chemical_formula_sum 'C65.07 H48.13 Cl0.14 O5'
_chemical_formula_weight 914.80
_chemical_name_systematic
;
?
;
_space_group_IT_number 2
_symmetry_cell_setting triclinic
_symmetry_space_group_name_Hall '-P 1'
_symmetry_space_group_name_H-M 'P -1'
_atom_sites_solution_hydrogens geom
_atom_sites_solution_primary direct
_atom_sites_solution_secondary difmap
_audit_creation_method SHELXL-97
_cell_angle_alpha 81.667(5)
_cell_angle_beta 82.511(5)
_cell_angle_gamma 79.608(6)
_cell_formula_units_Z 2
_cell_length_a 10.0392(8)
_cell_length_b 15.7261(12)
_cell_length_c 16.0211(11)
_cell_measurement_reflns_used 5566
_cell_measurement_temperature 100(2)
_cell_measurement_theta_max 25.44
_cell_measurement_theta_min 2.48
_cell_volume 2447.5(3)
_computing_cell_refinement 'Bruker SAINT'
_computing_data_collection 'Bruker APEX 2'
_computing_data_reduction 'Bruker SAINT'
_computing_molecular_graphics 'Bruker SHELXTL'
_computing_publication_material 'Bruker SHELXTL and local programs'
_computing_structure_refinement 'SHELXL-97 (Sheldrick, 2008)'
_computing_structure_solution 'SHELXS-97 (Sheldrick, 2008)'
_diffrn_ambient_temperature 100(2)
_diffrn_measured_fraction_theta_full 0.985
_diffrn_measured_fraction_theta_max 0.985
_diffrn_measurement_device_type 'Bruker APEX 2 CCD diffractometer'
_diffrn_measurement_method '\w rotation with narrow frames'
_diffrn_radiation_monochromator 'silicon 111'
_diffrn_radiation_source 'Advanced Light Source station 11.3.1'
_diffrn_radiation_type synchrotron
_diffrn_radiation_wavelength 0.7749
_diffrn_reflns_av_R_equivalents 0.0373
_diffrn_reflns_av_sigmaI/netI 0.0589
_diffrn_reflns_limit_h_max 11
_diffrn_reflns_limit_h_min -11
_diffrn_reflns_limit_k_max 17
_diffrn_reflns_limit_k_min -17
_diffrn_reflns_limit_l_max 17
_diffrn_reflns_limit_l_min -17
_diffrn_reflns_number 16532
_diffrn_reflns_theta_full 25.59
_diffrn_reflns_theta_max 25.59
_diffrn_reflns_theta_min 2.48
_diffrn_standards_decay_% 0
_diffrn_standards_number 0
_exptl_absorpt_coefficient_mu 0.101
_exptl_absorpt_correction_T_max 0.998
_exptl_absorpt_correction_T_min 0.975
_exptl_absorpt_correction_type multi-scan
_exptl_absorpt_process_details 'SADABS v2008/1, Sheldrick, G.M., (2008)'
_exptl_crystal_colour yellow
_exptl_crystal_density_diffrn 1.241
_exptl_crystal_density_method 'not measured'
_exptl_crystal_description needle
_exptl_crystal_F_000 962
_exptl_crystal_size_max 0.25
_exptl_crystal_size_mid 0.03
_exptl_crystal_size_min 0.02
_refine_diff_density_max 0.469
_refine_diff_density_min -0.388
_refine_diff_density_rms 0.062
_refine_ls_extinction_coef 0.0122(18)
_refine_ls_extinction_expression Fc^*^=kFc[1+0.001xFc^2^\l^3^/sin(2\q)]^-1/4^
_refine_ls_extinction_method SHELXL
_refine_ls_goodness_of_fit_ref 1.035
_refine_ls_hydrogen_treatment constr
_refine_ls_matrix_type full
_refine_ls_number_parameters 645
_refine_ls_number_reflns 6986
_refine_ls_number_restraints 0
_refine_ls_restrained_S_all 1.035
_refine_ls_R_factor_all 0.1125
_refine_ls_R_factor_gt 0.0723
_refine_ls_shift/su_max 0.000
_refine_ls_shift/su_mean 0.000
_refine_ls_structure_factor_coef Fsqd
_refine_ls_weighting_details 'calc w=1/[\s^2^(Fo^2^)+(0.1055P)^2^+2.5274P] where P=(Fo^2^+2Fc^2^)/3'
_refine_ls_weighting_scheme calc
_refine_ls_wR_factor_gt 0.1876
_refine_ls_wR_factor_ref 0.2097
_reflns_number_gt 4579
_reflns_number_total 6986
_reflns_threshold_expression I>2\s(I)
_cod_data_source_file c2ob06865f.txt
_cod_data_source_block 4c
_cod_original_sg_symbol_H-M P-1
_cod_database_code 7152233

loop_
_symmetry_equiv_pos_as_xyz
'x, y, z'
'-x, -y, -z'

loop_
_atom_site_label
_atom_site_type_symbol
_atom_site_fract_x
_atom_site_fract_y
_atom_site_fract_z
_atom_site_U_iso_or_equiv
_atom_site_adp_type
_atom_site_occupancy
_atom_site_symmetry_multiplicity
_atom_site_calc_flag
_atom_site_refinement_flags
C1 C 0.6791(4) 0.7059(3) 0.3562(2) 0.0310(10) Uani 1 1 d .
C2 C 0.7967(4) 0.6504(3) 0.3335(2) 0.0293(9) Uani 1 1 d .
H2 H 0.8533 0.6673 0.2838 0.035 Uiso 1 1 calc R
C3 C 0.8359(4) 0.5695(3) 0.3819(2) 0.0271(9) Uani 1 1 d .
C4 C 0.9578(4) 0.5114(3) 0.3573(2) 0.0263(9) Uani 1 1 d .
C5 C 0.9944(4) 0.4325(2) 0.4060(2) 0.0269(9) Uani 1 1 d .
C6 C 0.9109(4) 0.4075(3) 0.4839(2) 0.0278(9) Uani 1 1 d .
C7 C 0.9474(4) 0.3281(3) 0.5348(2) 0.0319(10) Uani 1 1 d .
H7 H 1.0276 0.2895 0.5182 0.038 Uiso 1 1 calc R
C8 C 0.8662(4) 0.3060(3) 0.6095(2) 0.0323(10) Uani 1 1 d .
C9 C 0.7486(4) 0.3620(3) 0.6331(2) 0.0333(10) Uani 1 1 d .
H9 H 0.6937 0.3462 0.6840 0.040 Uiso 1 1 calc R
C10 C 0.7087(4) 0.4412(3) 0.5838(2) 0.0282(9) Uani 1 1 d .
C11 C 0.5864(4) 0.4997(3) 0.6080(2) 0.0276(9) Uani 1 1 d .
C12 C 0.5481(4) 0.5772(3) 0.5584(2) 0.0298(9) Uani 1 1 d .
C13 C 0.6324(4) 0.6017(3) 0.4807(2) 0.0261(9) Uani 1 1 d .
C14 C 0.5976(4) 0.6804(3) 0.4294(2) 0.0310(10) Uani 1 1 d .
H14 H 0.5155 0.7178 0.4450 0.037 Uiso 1 1 calc R
C15 C 0.7533(4) 0.5452(3) 0.4569(2) 0.0266(9) Uani 1 1 d .
C16 C 0.7910(4) 0.4644(3) 0.5077(2) 0.0264(9) Uani 1 1 d .
C17 C 0.6365(4) 0.7948(3) 0.3049(3) 0.0403(11) Uani 1 1 d .
C18 C 0.4898(4) 0.8017(3) 0.2812(3) 0.0503(13) Uani 1 1 d .
H18A H 0.4860 0.7541 0.2487 0.075 Uiso 1 1 calc R
H18B H 0.4641 0.8577 0.2468 0.075 Uiso 1 1 calc R
H18C H 0.4265 0.7976 0.3331 0.075 Uiso 1 1 calc R
C19 C 0.6448(5) 0.8667(3) 0.3583(3) 0.0543(14) Uani 1 1 d .
H19A H 0.5805 0.8622 0.4097 0.081 Uiso 1 1 calc R
H19B H 0.6218 0.9238 0.3252 0.081 Uiso 1 1 calc R
H19C H 0.7375 0.8601 0.3742 0.081 Uiso 1 1 calc R
C20 C 0.7294(4) 0.8069(3) 0.2217(3) 0.0437(12) Uani 1 1 d .
H20A H 0.8236 0.8026 0.2342 0.066 Uiso 1 1 calc R
H20B H 0.7000 0.8644 0.1908 0.066 Uiso 1 1 calc R
H20C H 0.7241 0.7616 0.1868 0.066 Uiso 1 1 calc R
C21 C 1.0419(4) 0.5350(3) 0.2811(2) 0.0273(9) Uani 1 1 d .
C22 C 1.1080(4) 0.5592(3) 0.2167(2) 0.0281(9) Uani 1 1 d .
C23 C 1.1786(4) 0.5917(3) 0.1386(2) 0.0272(9) Uani 1 1 d .
C24 C 1.1692(4) 0.6821(3) 0.1154(2) 0.0324(10) Uani 1 1 d .
H24 H 1.1228 0.7208 0.1541 0.039 Uiso 1 1 calc R
C25 C 1.2269(4) 0.7155(3) 0.0367(2) 0.0321(10) Uani 1 1 d .
H25 H 1.2198 0.7768 0.0217 0.038 Uiso 1 1 calc R
C26 C 1.2942(4) 0.6598(3) -0.0197(2) 0.0323(10) Uani 1 1 d .
C27 C 1.3087(4) 0.5702(3) 0.0022(2) 0.0321(10) Uani 1 1 d .
H27 H 1.3572 0.5318 -0.0361 0.039 Uiso 1 1 calc R
C28 C 1.2509(4) 0.5375(3) 0.0816(2) 0.0297(9) Uani 1 1 d .
H28 H 1.2615 0.4762 0.0971 0.036 Uiso 1 1 calc R
O1 O 1.3438(3) 0.69973(19) -0.09675(16) 0.0395(8) Uani 1 1 d .
C29 C 1.3942(5) 0.6452(3) -0.1622(3) 0.0468(12) Uani 1 1 d .
H29A H 1.4762 0.6053 -0.1462 0.070 Uiso 1 1 calc R
H29B H 1.4164 0.6816 -0.2155 0.070 Uiso 1 1 calc R
H29C H 1.3244 0.6116 -0.1697 0.070 Uiso 1 1 calc R
C30 C 1.1133(4) 0.3737(3) 0.3797(2) 0.0324(10) Uani 1 1 d .
C31 C 1.2099(4) 0.3223(3) 0.3554(2) 0.0343(10) Uani 1 1 d .
C32 C 1.3142(4) 0.2613(3) 0.3172(3) 0.0389(11) Uani 1 1 d .
C33 C 1.3137(4) 0.2517(3) 0.2313(3) 0.0420(11) Uani 1 1 d .
H33 H 1.2478 0.2886 0.1992 0.050 Uiso 1 1 calc R
C34 C 1.4067(4) 0.1900(3) 0.1930(3) 0.0437(12) Uani 1 1 d .
H34 H 1.4045 0.1845 0.1349 0.052 Uiso 1 1 calc R
C35 C 1.5037(4) 0.1357(3) 0.2388(3) 0.0435(12) Uani 1 1 d .
C36 C 1.5091(5) 0.1463(3) 0.3231(3) 0.0468(12) Uani 1 1 d .
H36 H 1.5788 0.1115 0.3537 0.056 Uiso 1 1 calc R
C37 C 1.4133(5) 0.2072(3) 0.3627(3) 0.0450(12) Uani 1 1 d .
H37 H 1.4153 0.2121 0.4209 0.054 Uiso 1 1 calc R
O2 O 1.5993(3) 0.0721(2) 0.2071(2) 0.0554(9) Uani 1 1 d .
C38 C 1.6010(5) 0.0598(4) 0.1212(3) 0.0579(14) Uani 1 1 d .
H38A H 1.5174 0.0391 0.1137 0.087 Uiso 1 1 calc R
H38B H 1.6801 0.0166 0.1055 0.087 Uiso 1 1 calc R
H38C H 1.6065 0.1152 0.0851 0.087 Uiso 1 1 calc R
C39 C 0.9021(4) 0.2267(3) 0.6642(2) 0.0353(10) Uani 1 1 d .
C40 C 0.9229(4) 0.1638(3) 0.7155(2) 0.0345(10) Uani 1 1 d .
C41 C 0.9409(4) 0.0887(3) 0.7785(2) 0.0328(10) Uani 1 1 d .
C42 C 1.0524(4) 0.0213(3) 0.7707(2) 0.0353(10) Uani 1 1 d .
H42 H 1.1200 0.0256 0.7236 0.042 Uiso 1 1 calc R
C43 C 1.0649(4) -0.0509(3) 0.8304(2) 0.0348(10) Uani 1 1 d .
H43 H 1.1400 -0.0967 0.8238 0.042 Uiso 1 1 calc R
C44 C 0.9687(4) -0.0574(3) 0.9001(2) 0.0323(10) Uani 1 1 d .
C45 C 0.8582(4) 0.0089(3) 0.9101(2) 0.0354(10) Uani 1 1 d .
H45 H 0.7922 0.0046 0.9581 0.042 Uiso 1 1 calc R
C46 C 0.8451(4) 0.0814(3) 0.8494(2) 0.0351(10) Uani 1 1 d .
H46 H 0.7696 0.1269 0.8562 0.042 Uiso 1 1 calc R
O3 O 0.9901(3) -0.13261(18) 0.95547(16) 0.0402(8) Uani 1 1 d .
C47 C 0.8933(4) -0.1415(3) 1.0281(3) 0.0427(12) Uani 1 1 d .
H47A H 0.8889 -0.0931 1.0611 0.064 Uiso 1 1 calc R
H47B H 0.9209 -0.1968 1.0632 0.064 Uiso 1 1 calc R
H47C H 0.8036 -0.1407 1.0100 0.064 Uiso 1 1 calc R
C48 C 0.5056(4) 0.4748(3) 0.6854(2) 0.0329(10) Uani 1 1 d .
C49 C 0.4416(4) 0.4500(3) 0.7498(2) 0.0347(10) Uani 1 1 d .
C50 C 0.3695(4) 0.4176(3) 0.8282(2) 0.0328(10) Uani 1 1 d .
C51 C 0.4419(4) 0.3641(3) 0.8908(2) 0.0369(11) Uani 1 1 d .
H51 H 0.5382 0.3496 0.8810 0.044 Uiso 1 1 calc R
C52 C 0.3745(4) 0.3323(3) 0.9667(2) 0.0364(10) Uani 1 1 d .
H52 H 0.4247 0.2964 1.0087 0.044 Uiso 1 1 calc R
C53 C 0.2340(4) 0.3527(3) 0.9815(2) 0.0322(10) Uani 1 1 d .
C54 C 0.1614(4) 0.4063(3) 0.9197(2) 0.0333(10) Uani 1 1 d .
H54 H 0.0651 0.4207 0.9293 0.040 Uiso 1 1 calc R
C55 C 0.2292(4) 0.4385(3) 0.8447(2) 0.0337(10) Uani 1 1 d .
H55 H 0.1788 0.4757 0.8035 0.040 Uiso 1 1 calc R
O4 O 0.1767(3) 0.3194(2) 1.05828(16) 0.0406(8) Uani 1 1 d .
C56 C 0.0348(4) 0.3448(3) 1.0786(3) 0.0496(13) Uani 1 1 d .
H56A H 0.0145 0.4078 1.0810 0.074 Uiso 1 1 calc R
H56B H 0.0059 0.3141 1.1339 0.074 Uiso 1 1 calc R
H56C H -0.0143 0.3302 1.0350 0.074 Uiso 1 1 calc R
C57 C 0.4281(4) 0.6354(3) 0.5812(2) 0.0310(10) Uani 1 1 d .
C58 C 0.3288(4) 0.6892(3) 0.5961(2) 0.0325(10) Uani 1 1 d .
C59 C 0.2164(4) 0.7575(3) 0.6078(2) 0.0357(10) Uani 1 1 d .
C60 C 0.2151(6) 0.8339(4) 0.5513(3) 0.0688(17) Uani 1 1 d .
H60 H 0.2868 0.8380 0.5067 0.083 Uiso 1 1 calc R
C61 C 0.1117(6) 0.9028(4) 0.5594(3) 0.0724(18) Uani 1 1 d .
H61 H 0.1140 0.9561 0.5231 0.087 Uiso 1 1 calc R
C62 C 0.0046(5) 0.8938(3) 0.6208(3) 0.0520(13) Uani 1 1 d .
C63 C 0.0046(5) 0.8211(3) 0.6786(3) 0.0481(12) Uani 1 1 d .
H63 H -0.0681 0.8172 0.7225 0.058 Uiso 1 1 calc R
C64 C 0.1138(4) 0.7524(3) 0.6719(3) 0.0427(11) Uani 1 1 d .
H64 H 0.1164 0.7019 0.7125 0.051 Uiso 1 1 calc R
O5 O -0.0940(4) 0.9678(2) 0.6231(2) 0.0669(11) Uani 1 1 d .
C65 C -0.2115(5) 0.9605(4) 0.6802(3) 0.0626(15) Uani 1 1 d .
H65A H -0.2614 0.9191 0.6626 0.094 Uiso 1 1 calc R
H65B H -0.2699 1.0176 0.6803 0.094 Uiso 1 1 calc R
H65C H -0.1853 0.9396 0.7373 0.094 Uiso 1 1 calc R
Cl1 Cl 0.4942(16) 0.0943(10) -0.0366(9) 0.107(7) Uiso 0.137(6) 1 d P

loop_
_atom_site_aniso_label
_atom_site_aniso_U_11
_atom_site_aniso_U_22
_atom_site_aniso_U_33
_atom_site_aniso_U_23
_atom_site_aniso_U_13
_atom_site_aniso_U_12
C1 0.030(2) 0.037(2) 0.025(2) 0.0015(18) -0.0013(17) -0.0086(19)
C2 0.026(2) 0.037(2) 0.0232(19) 0.0044(17) -0.0006(16) -0.0073(18)
C3 0.026(2) 0.035(2) 0.0195(18) 0.0012(17) -0.0045(16) -0.0071(18)
C4 0.022(2) 0.038(2) 0.0191(18) 0.0012(17) -0.0046(16) -0.0083(18)
C5 0.027(2) 0.032(2) 0.0215(19) 0.0002(17) -0.0040(16) -0.0056(18)
C6 0.029(2) 0.036(2) 0.0188(18) 0.0008(17) -0.0063(16) -0.0071(18)
C7 0.031(2) 0.038(2) 0.026(2) 0.0040(18) -0.0068(17) -0.0069(19)
C8 0.036(2) 0.037(3) 0.023(2) 0.0061(18) -0.0055(17) -0.011(2)
C9 0.041(3) 0.042(3) 0.0181(19) 0.0071(18) -0.0044(17) -0.016(2)
C10 0.030(2) 0.037(2) 0.0179(18) 0.0018(17) -0.0051(16) -0.0102(18)
C11 0.030(2) 0.036(2) 0.0188(18) 0.0001(17) -0.0036(16) -0.0117(18)
C12 0.026(2) 0.043(3) 0.0224(19) -0.0069(18) -0.0008(16) -0.0116(19)
C13 0.027(2) 0.035(2) 0.0184(18) 0.0001(16) -0.0037(16) -0.0108(18)
C14 0.023(2) 0.039(3) 0.029(2) -0.0047(18) -0.0015(17) -0.0018(18)
C15 0.024(2) 0.036(2) 0.0203(18) 0.0004(17) -0.0028(16) -0.0090(18)
C16 0.027(2) 0.036(2) 0.0183(18) 0.0010(17) -0.0049(16) -0.0119(18)
C17 0.030(2) 0.044(3) 0.038(2) 0.010(2) 0.0023(19) 0.000(2)
C18 0.033(3) 0.056(3) 0.048(3) 0.020(2) -0.001(2) 0.004(2)
C19 0.057(3) 0.044(3) 0.050(3) 0.009(2) 0.013(2) -0.004(2)
C20 0.036(3) 0.043(3) 0.040(2) 0.019(2) 0.004(2) -0.001(2)
C21 0.022(2) 0.034(2) 0.023(2) 0.0006(17) -0.0044(17) -0.0005(18)
C22 0.021(2) 0.036(2) 0.025(2) 0.0024(17) -0.0078(17) -0.0007(18)
C23 0.019(2) 0.036(2) 0.0227(19) 0.0057(17) -0.0038(16) -0.0003(17)
C24 0.026(2) 0.041(3) 0.027(2) 0.0008(18) -0.0029(17) -0.0024(18)
C25 0.026(2) 0.037(2) 0.027(2) 0.0087(18) -0.0007(17) -0.0025(18)
C26 0.025(2) 0.045(3) 0.023(2) 0.0106(19) -0.0057(17) -0.0074(19)
C27 0.025(2) 0.046(3) 0.023(2) -0.0011(18) -0.0036(16) -0.0014(18)
C28 0.024(2) 0.035(2) 0.030(2) 0.0020(18) -0.0052(17) -0.0061(18)
O1 0.0412(18) 0.0507(19) 0.0221(14) 0.0075(13) 0.0036(12) -0.0109(14)
C29 0.052(3) 0.057(3) 0.027(2) -0.001(2) 0.006(2) -0.011(2)
C30 0.037(3) 0.039(3) 0.022(2) 0.0044(18) -0.0083(18) -0.010(2)
C31 0.036(3) 0.035(3) 0.031(2) 0.0010(19) -0.0073(19) -0.003(2)
C32 0.038(3) 0.039(3) 0.039(2) 0.003(2) -0.009(2) -0.006(2)
C33 0.037(3) 0.050(3) 0.034(2) 0.006(2) -0.0024(19) -0.003(2)
C34 0.042(3) 0.047(3) 0.036(2) 0.004(2) 0.001(2) -0.004(2)
C35 0.038(3) 0.044(3) 0.041(3) 0.004(2) 0.004(2) 0.000(2)
C36 0.038(3) 0.049(3) 0.050(3) -0.004(2) -0.008(2) 0.003(2)
C37 0.046(3) 0.047(3) 0.042(3) 0.002(2) -0.014(2) -0.007(2)
O2 0.048(2) 0.055(2) 0.054(2) -0.0012(16) 0.0038(16) 0.0049(16)
C38 0.057(3) 0.068(4) 0.042(3) -0.013(2) 0.001(2) 0.007(3)
C39 0.035(2) 0.043(3) 0.026(2) 0.003(2) -0.0011(18) -0.010(2)
C40 0.038(3) 0.041(3) 0.024(2) 0.002(2) -0.0043(18) -0.009(2)
C41 0.038(2) 0.034(2) 0.025(2) 0.0054(18) -0.0014(18) -0.0106(19)
C42 0.032(2) 0.045(3) 0.026(2) 0.0018(19) 0.0032(17) -0.006(2)
C43 0.028(2) 0.036(3) 0.036(2) 0.0007(19) -0.0024(18) -0.0006(19)
C44 0.034(2) 0.033(2) 0.026(2) 0.0052(17) -0.0028(17) -0.0022(19)
C45 0.037(2) 0.041(3) 0.024(2) 0.0023(18) 0.0022(17) -0.004(2)
C46 0.036(2) 0.036(2) 0.028(2) 0.0029(18) -0.0021(18) 0.0007(19)
O3 0.0406(17) 0.0382(18) 0.0312(15) 0.0107(13) 0.0029(13) 0.0045(14)
C47 0.041(3) 0.046(3) 0.032(2) 0.015(2) 0.0057(19) -0.004(2)
C48 0.029(2) 0.043(3) 0.027(2) -0.0012(19) -0.0057(18) -0.0057(19)
C49 0.034(2) 0.041(3) 0.025(2) 0.0011(19) -0.0023(19) -0.002(2)
C50 0.034(2) 0.042(3) 0.021(2) 0.0008(17) -0.0028(17) -0.0031(19)
C51 0.023(2) 0.050(3) 0.033(2) 0.006(2) 0.0002(17) -0.0029(19)
C52 0.029(2) 0.048(3) 0.027(2) 0.0065(19) -0.0045(17) -0.001(2)
C53 0.027(2) 0.048(3) 0.0199(19) 0.0027(18) 0.0012(16) -0.0106(19)
C54 0.027(2) 0.047(3) 0.024(2) 0.0038(18) -0.0033(17) -0.0083(19)
C55 0.030(2) 0.043(3) 0.026(2) 0.0014(18) -0.0077(17) -0.0014(19)
O4 0.0304(16) 0.062(2) 0.0246(14) 0.0107(14) -0.0007(12) -0.0102(14)
C56 0.027(2) 0.082(4) 0.032(2) 0.005(2) 0.0099(19) -0.008(2)
C57 0.029(2) 0.043(3) 0.0200(19) 0.0012(18) 0.0028(17) -0.011(2)
C58 0.037(3) 0.044(3) 0.0191(19) 0.0002(18) -0.0004(17) -0.017(2)
C59 0.033(2) 0.042(3) 0.030(2) -0.0022(19) -0.0070(18) 0.000(2)
C60 0.078(4) 0.063(4) 0.048(3) 0.008(3) 0.003(3) 0.017(3)
C61 0.069(4) 0.073(4) 0.054(3) 0.015(3) 0.003(3) 0.019(3)
C62 0.044(3) 0.045(3) 0.063(3) 0.000(2) -0.019(3) 0.008(2)
C63 0.037(3) 0.059(3) 0.052(3) -0.016(3) 0.003(2) -0.016(2)
C64 0.032(3) 0.041(3) 0.053(3) -0.007(2) 0.003(2) -0.004(2)
O5 0.063(2) 0.064(2) 0.064(2) -0.0012(18) -0.0036(19) 0.0071(19)
C65 0.042(3) 0.081(4) 0.072(4) -0.032(3) 0.008(3) -0.022(3)

loop_
_atom_type_symbol
_atom_type_description
_atom_type_scat_dispersion_real
_atom_type_scat_dispersion_imag
_atom_type_scat_source
C C -0.0020 0.0020 'International Tables Vol C Tables 4.2.6.8 and 6.1.1.4'
H H 0.0000 0.0000 'International Tables Vol C Tables 4.2.6.8 and 6.1.1.4'
O O -0.0041 0.0074 'International Tables Vol C Tables 4.2.6.8 and 6.1.1.4'
Cl Cl 0.1408 0.1896 'International Tables Vol C Tables 4.2.6.8 and 6.1.1.4'

loop_
_geom_angle_atom_site_label_1
_geom_angle_atom_site_label_2
_geom_angle_atom_site_label_3
_geom_angle
C2 C1 C14 118.3(3)
C2 C1 C17 122.5(3)
C14 C1 C17 119.2(3)
C1 C2 C3 122.0(3)
C2 C3 C15 119.0(3)
C2 C3 C4 121.8(3)
C15 C3 C4 119.2(3)
C5 C4 C21 119.6(3)
C5 C4 C3 120.7(3)
C21 C4 C3 119.7(3)
C4 C5 C30 120.4(3)
C4 C5 C6 120.5(3)
C30 C5 C6 119.1(3)
C7 C6 C16 120.0(3)
C7 C6 C5 121.3(3)
C16 C6 C5 118.7(3)
C8 C7 C6 120.2(4)
C9 C8 C7 119.9(4)
C9 C8 C39 118.4(3)
C7 C8 C39 121.8(4)
C8 C9 C10 121.5(3)
C9 C10 C16 119.0(4)
C9 C10 C11 121.7(3)
C16 C10 C11 119.3(3)
C12 C11 C48 121.0(4)
C12 C11 C10 121.0(3)
C48 C11 C10 118.0(3)
C11 C12 C57 121.7(3)
C11 C12 C13 120.1(3)
C57 C12 C13 118.2(3)
C14 C13 C15 119.1(3)
C14 C13 C12 121.6(3)
C15 C13 C12 119.3(3)
C1 C14 C13 122.3(4)
C13 C15 C3 119.3(3)
C13 C15 C16 120.3(3)
C3 C15 C16 120.4(3)
C6 C16 C10 119.5(3)
C6 C16 C15 120.5(3)
C10 C16 C15 120.0(3)
C20 C17 C19 108.9(4)
C20 C17 C1 111.6(3)
C19 C17 C1 108.8(3)
C20 C17 C18 107.2(4)
C19 C17 C18 110.7(4)
C1 C17 C18 109.7(4)
C22 C21 C4 176.4(4)
C21 C22 C23 176.2(4)
C28 C23 C24 117.8(3)
C28 C23 C22 122.5(4)
C24 C23 C22 119.6(3)
C25 C24 C23 120.8(4)
C26 C25 C24 119.9(4)
O1 C26 C25 115.1(4)
O1 C26 C27 124.2(4)
C25 C26 C27 120.7(3)
C26 C27 C28 118.8(4)
C23 C28 C27 122.0(4)
C26 O1 C29 117.0(3)
C31 C30 C5 176.9(4)
C30 C31 C32 172.3(4)
C37 C32 C33 118.3(4)
C37 C32 C31 122.7(4)
C33 C32 C31 118.9(4)
C34 C33 C32 121.3(4)
C33 C34 C35 120.2(4)
O2 C35 C34 124.8(4)
O2 C35 C36 115.7(4)
C34 C35 C36 119.4(4)
C37 C36 C35 120.5(4)
C36 C37 C32 120.3(4)
C35 O2 C38 118.2(4)
C40 C39 C8 173.8(4)
C39 C40 C41 177.2(4)
C46 C41 C42 118.2(3)
C46 C41 C40 119.9(4)
C42 C41 C40 121.9(3)
C43 C42 C41 120.7(4)
C42 C43 C44 120.3(4)
O3 C44 C43 115.6(3)
O3 C44 C45 124.1(3)
C43 C44 C45 120.3(3)
C46 C45 C44 119.3(4)
C45 C46 C41 121.1(4)
C44 O3 C47 117.2(3)
C49 C48 C11 176.8(4)
C48 C49 C50 177.7(4)
C55 C50 C51 118.3(3)
C55 C50 C49 122.0(4)
C51 C50 C49 119.8(4)
C52 C51 C50 120.7(4)
C51 C52 C53 120.3(4)
O4 C53 C52 116.1(3)
O4 C53 C54 124.5(4)
C52 C53 C54 119.4(3)
C55 C54 C53 120.1(4)
C54 C55 C50 121.3(4)
C53 O4 C56 117.7(3)
C58 C57 C12 175.4(4)
C57 C58 C59 175.1(4)
C64 C59 C60 119.2(4)
C64 C59 C58 123.4(4)
C60 C59 C58 117.4(4)
C61 C60 C59 120.8(5)
C60 C61 C62 118.9(5)
C63 C62 C61 121.7(4)
C63 C62 O5 124.2(5)
C61 C62 O5 113.8(4)
C62 C63 C64 118.7(4)
C59 C64 C63 120.5(4)
C62 O5 C65 116.5(4)

loop_
_geom_bond_atom_site_label_1
_geom_bond_atom_site_label_2
_geom_bond_distance
C1 C2 1.377(5)
C1 C14 1.391(5)
C1 C17 1.536(6)
C2 C3 1.410(5)
C3 C15 1.414(5)
C3 C4 1.437(5)
C4 C5 1.383(5)
C4 C21 1.433(5)
C5 C30 1.429(6)
C5 C6 1.455(5)
C6 C7 1.405(5)
C6 C16 1.409(5)
C7 C8 1.395(5)
C8 C9 1.385(6)
C8 C39 1.434(6)
C9 C10 1.398(5)
C10 C16 1.421(5)
C10 C11 1.441(5)
C11 C12 1.376(5)
C11 C48 1.436(5)
C12 C57 1.417(6)
C12 C13 1.456(5)
C13 C14 1.397(5)
C13 C15 1.413(5)
C15 C16 1.425(5)
C17 C20 1.533(5)
C17 C19 1.533(7)
C17 C18 1.550(6)
C21 C22 1.204(5)
C22 C23 1.429(5)
C23 C28 1.385(5)
C23 C24 1.405(6)
C24 C25 1.390(5)
C25 C26 1.377(6)
C26 O1 1.376(4)
C26 C27 1.388(6)
C27 C28 1.394(5)
O1 C29 1.434(5)
C30 C31 1.206(5)
C31 C32 1.426(6)
C32 C37 1.395(6)
C32 C33 1.407(6)
C33 C34 1.374(6)
C34 C35 1.385(6)
C35 O2 1.361(5)
C35 C36 1.394(6)
C36 C37 1.390(6)
O2 C38 1.414(5)
C39 C40 1.197(5)
C40 C41 1.438(5)
C41 C46 1.396(5)
C41 C42 1.403(6)
C42 C43 1.373(5)
C43 C44 1.383(5)
C44 O3 1.373(4)
C44 C45 1.388(5)
C45 C46 1.386(5)
O3 C47 1.423(5)
C48 C49 1.196(5)
C49 C50 1.439(5)
C50 C55 1.387(6)
C50 C51 1.402(5)
C51 C52 1.385(5)
C52 C53 1.386(6)
C53 O4 1.362(4)
C53 C54 1.396(5)
C54 C55 1.377(5)
O4 C56 1.417(5)
C57 C58 1.207(6)
C58 C59 1.424(6)
C59 C64 1.362(6)
C59 C60 1.394(6)
C60 C61 1.367(7)
C61 C62 1.372(7)
C62 C63 1.362(7)
C62 O5 1.387(5)
C63 C64 1.398(6)
O5 C65 1.407(6)

loop_
_geom_torsion_atom_site_label_1
_geom_torsion_atom_site_label_2
_geom_torsion_atom_site_label_3
_geom_torsion_atom_site_label_4
_geom_torsion
C14 C1 C2 C3 0.2(6)
C17 C1 C2 C3 179.0(4)
C1 C2 C3 C15 -1.4(6)
C1 C2 C3 C4 179.2(4)
C2 C3 C4 C5 179.6(4)
C15 C3 C4 C5 0.2(6)
C2 C3 C4 C21 -0.9(6)
C15 C3 C4 C21 179.6(4)
C21 C4 C5 C30 -1.6(6)
C3 C4 C5 C30 177.8(4)
C21 C4 C5 C6 179.6(4)
C3 C4 C5 C6 -0.9(6)
C4 C5 C6 C7 -179.2(4)
C30 C5 C6 C7 2.0(6)
C4 C5 C6 C16 1.2(6)
C30 C5 C6 C16 -177.6(4)
C16 C6 C7 C8 -0.9(6)
C5 C6 C7 C8 179.5(4)
C6 C7 C8 C9 0.7(6)
C6 C7 C8 C39 -178.3(4)
C7 C8 C9 C10 -0.3(6)
C39 C8 C9 C10 178.7(4)
C8 C9 C10 C16 0.1(6)
C8 C9 C10 C11 -179.9(4)
C9 C10 C11 C12 -179.5(4)
C16 C10 C11 C12 0.4(6)
C9 C10 C11 C48 0.3(6)
C16 C10 C11 C48 -179.7(4)
C48 C11 C12 C57 0.0(6)
C10 C11 C12 C57 179.9(4)
C48 C11 C12 C13 179.3(4)
C10 C11 C12 C13 -0.9(6)
C11 C12 C13 C14 -179.1(4)
C57 C12 C13 C14 0.2(6)
C11 C12 C13 C15 0.1(6)
C57 C12 C13 C15 179.4(4)
C2 C1 C14 C13 1.0(6)
C17 C1 C14 C13 -177.8(4)
C15 C13 C14 C1 -1.0(6)
C12 C13 C14 C1 178.1(4)
C14 C13 C15 C3 -0.2(5)
C12 C13 C15 C3 -179.4(4)
C14 C13 C15 C16 -179.7(4)
C12 C13 C15 C16 1.2(5)
C2 C3 C15 C13 1.4(5)
C4 C3 C15 C13 -179.2(3)
C2 C3 C15 C16 -179.2(3)
C4 C3 C15 C16 0.3(6)
C7 C6 C16 C10 0.7(6)
C5 C6 C16 C10 -179.7(4)
C7 C6 C16 C15 179.6(4)
C5 C6 C16 C15 -0.7(5)
C9 C10 C16 C6 -0.3(6)
C11 C10 C16 C6 179.7(3)
C9 C10 C16 C15 -179.2(3)
C11 C10 C16 C15 0.8(5)
C13 C15 C16 C6 179.5(4)
C3 C15 C16 C6 0.0(6)
C13 C15 C16 C10 -1.6(5)
C3 C15 C16 C10 178.9(4)
C2 C1 C17 C20 7.6(6)
C14 C1 C17 C20 -173.6(4)
C2 C1 C17 C19 -112.5(4)
C14 C1 C17 C19 66.3(5)
C2 C1 C17 C18 126.2(4)
C14 C1 C17 C18 -55.0(5)
C28 C23 C24 C25 2.1(6)
C22 C23 C24 C25 -174.3(4)
C23 C24 C25 C26 0.0(6)
C24 C25 C26 O1 178.1(3)
C24 C25 C26 C27 -1.9(6)
O1 C26 C27 C28 -178.4(3)
C25 C26 C27 C28 1.6(6)
C24 C23 C28 C27 -2.4(6)
C22 C23 C28 C27 173.9(4)
C26 C27 C28 C23 0.6(6)
C25 C26 O1 C29 -169.9(4)
C27 C26 O1 C29 10.2(6)
C37 C32 C33 C34 1.0(7)
C31 C32 C33 C34 -175.8(4)
C32 C33 C34 C35 -0.1(7)
C33 C34 C35 O2 179.3(4)
C33 C34 C35 C36 -2.2(7)
O2 C35 C36 C37 -177.7(4)
C34 C35 C36 C37 3.7(7)
C35 C36 C37 C32 -2.9(7)
C33 C32 C37 C36 0.5(7)
C31 C32 C37 C36 177.2(4)
C34 C35 O2 C38 0.0(7)
C36 C35 O2 C38 -178.4(4)
C46 C41 C42 C43 1.5(6)
C40 C41 C42 C43 -178.0(4)
C41 C42 C43 C44 -1.2(6)
C42 C43 C44 O3 179.4(4)
C42 C43 C44 C45 0.4(6)
O3 C44 C45 C46 -178.7(4)
C43 C44 C45 C46 0.2(6)
C44 C45 C46 C41 0.1(6)
C42 C41 C46 C45 -1.0(6)
C40 C41 C46 C45 178.5(4)
C43 C44 O3 C47 179.9(4)
C45 C44 O3 C47 -1.2(6)
C55 C50 C51 C52 0.7(7)
C49 C50 C51 C52 -180.0(4)
C50 C51 C52 C53 0.3(7)
C51 C52 C53 O4 -179.2(4)
C51 C52 C53 C54 -0.7(7)
O4 C53 C54 C55 178.4(4)
C52 C53 C54 C55 0.1(6)
C53 C54 C55 C50 1.0(7)
C51 C50 C55 C54 -1.4(7)
C49 C50 C55 C54 179.3(4)
C52 C53 O4 C56 174.7(4)
C54 C53 O4 C56 -3.6(6)
C64 C59 C60 C61 -0.6(8)
C58 C59 C60 C61 -178.9(5)
C59 C60 C61 C62 -4.1(9)
C60 C61 C62 C63 6.1(9)
C60 C61 C62 O5 179.9(5)
C61 C62 C63 C64 -3.4(8)
O5 C62 C63 C64 -176.5(4)
C60 C59 C64 C63 3.3(7)
C58 C59 C64 C63 -178.4(4)
C62 C63 C64 C59 -1.4(7)
C63 C62 O5 C65 -11.3(7)
C61 C62 O5 C65 175.1(5)
